data_7701908
loop_
_publ_author_name
'Xiong, Jun'
'Kubo, Kazuya'
'L\"u, Shao-Fang'
'Li, Ming'
'Nakamura, Takayoshi'

_publ_section_title
;
 Supramolecular self-assembly for designing non-centrosymmetric crystals
 based on Keggin polyoxometallates and crown ether.
;
_journal_issue 39
_journal_name_full 'Dalton transactions (Cambridge, England : 2003)'
_journal_page_first 14001
_journal_page_last 14007
_journal_paper_doi 10.1039/c8dt02910e
_journal_volume 47
_journal_year 2018
_chemical_absolute_configuration ab
_chemical_formula_sum 'C51 H86 Mo12 N4 O50 P'
_chemical_formula_weight 2737.49
_space_group_IT_number 4
_space_group_name_Hall 'P 2yb'
_space_group_name_H-M_alt 'P 1 21 1'
_symmetry_cell_setting monoclinic
_symmetry_space_group_name_Hall 'P 2yb'
_symmetry_space_group_name_H-M 'P 1 21 1'
_atom_sites_solution_hydrogens geom
_atom_sites_solution_primary direct
_atom_sites_solution_secondary difmap
_audit_creation_method SHELXL-97
_audit_update_record
;
2018-08-08 deposited with the CCDC.
2018-09-19 downloaded from the CCDC.
;
_cell_angle_alpha 90.00
_cell_angle_beta 93.46(3)
_cell_angle_gamma 90.00
_cell_formula_units_Z 2
_cell_length_a 13.573(3)
_cell_length_b 21.542(4)
_cell_length_c 14.019(3)
_cell_measurement_reflns_used 5295
_cell_measurement_temperature 173(2)
_cell_measurement_theta_max 68.27
_cell_measurement_theta_min 3.01
_cell_volume 4091.5(15)
_computing_structure_refinement 'SHELXL-97 (Sheldrick, 1997)'
_computing_structure_solution 'SHELXS-97 (Sheldrick, 1990)'
_diffrn_ambient_temperature 173(2)
_diffrn_measured_fraction_theta_full 0.997
_diffrn_measured_fraction_theta_max 0.997
_diffrn_measurement_device_type 'Rigaku R-AXIS RAPID'
_diffrn_radiation_monochromator graphite
_diffrn_radiation_source 'fine-focus sealed tube'
_diffrn_radiation_type MoK\a
_diffrn_radiation_wavelength 0.71073
_diffrn_reflns_av_R_equivalents 0.0470
_diffrn_reflns_av_sigmaI/netI 0.0544
_diffrn_reflns_limit_h_max 16
_diffrn_reflns_limit_h_min -16
_diffrn_reflns_limit_k_max 25
_diffrn_reflns_limit_k_min -25
_diffrn_reflns_limit_l_max 16
_diffrn_reflns_limit_l_min -16
_diffrn_reflns_number 31715
_diffrn_reflns_theta_full 25.00
_diffrn_reflns_theta_max 25.00
_diffrn_reflns_theta_min 3.01
_exptl_absorpt_coefficient_mu 1.894
_exptl_absorpt_correction_T_max 0.753
_exptl_absorpt_correction_T_min 0.641
_exptl_absorpt_correction_type multi-scan
_exptl_crystal_colour Deep-Brown
_exptl_crystal_density_diffrn 2.222
_exptl_crystal_density_method 'not measured'
_exptl_crystal_description Block
_exptl_crystal_F_000 2678
_exptl_crystal_recrystallization_method 'Re-crystallisation from solvent: CH3CN'
_exptl_crystal_size_max 0.25
_exptl_crystal_size_mid 0.20
_exptl_crystal_size_min 0.15
_refine_diff_density_max 2.141
_refine_diff_density_min -1.209
_refine_diff_density_rms 0.220
_refine_ls_abs_structure_details 'Flack H D (1983), Acta Cryst. A39, 876-881'
_refine_ls_abs_structure_Flack 0.00
_refine_ls_extinction_method none
_refine_ls_goodness_of_fit_ref 1.136
_refine_ls_hydrogen_treatment mixed
_refine_ls_matrix_type full
_refine_ls_number_parameters 1068
_refine_ls_number_reflns 14146
_refine_ls_number_restraints 2
_refine_ls_restrained_S_all 1.136
_refine_ls_R_factor_all 0.0576
_refine_ls_R_factor_gt 0.0565
_refine_ls_shift/su_max 0.001
_refine_ls_shift/su_mean 0.000
_refine_ls_structure_factor_coef Fsqd
_refine_ls_weighting_details 'calc w=1/[\s^2^(Fo^2^)+(0.0595P)^2^+39.1254P] where P=(Fo^2^+2Fc^2^)/3'
_refine_ls_weighting_scheme calc
_refine_ls_wR_factor_gt 0.1514
_refine_ls_wR_factor_ref 0.1519
_reflns_number_gt 13735
_reflns_number_total 14417
_reflns_threshold_expression >2sigma(I)
_cod_data_source_file c8dt02910e2.cif
_cod_data_source_block shelx_CCDC3
_cod_depositor_comments
;
The following automatic conversions were performed:

'_symmetry_cell_setting' value 'Monoclinic' changed to 'monoclinic'
according to
/home/data/users/saulius/crontab/automatic-downloads/current/RSC/lib/dictionaries/cif_core.dic
dictionary named 'cif_core.dic' version 2.4.2 from 2011-04-26.

Automatic conversion script
Id: cif_fix_values 5376 2017-05-30 11:51:03Z andrius 
;
_cod_original_cell_volume 4091.4(14)
_cod_original_sg_symbol_H-M 'P 21'
_cod_original_formula_sum ' C51 H86 Mo12 N4 O50 P'
_cod_database_code 7701908

loop_
_symmetry_equiv_pos_as_xyz
'x, y, z'
'-x, y+1/2, -z'

loop_
_atom_site_label
_atom_site_type_symbol
_atom_site_fract_x
_atom_site_fract_y
_atom_site_fract_z
_atom_site_U_iso_or_equiv
_atom_site_adp_type
_atom_site_occupancy
_atom_site_symmetry_multiplicity
_atom_site_calc_flag
_atom_site_refinement_flags
P1 P 0.88525(18) 0.44341(18) 0.47869(19) 0.0170(5) Uani 1 1 d .
Mo1 Mo 0.90334(7) 0.45246(5) 0.73294(7) 0.0280(2) Uani 1 1 d .
Mo2 Mo 1.06751(8) 0.36046(5) 0.61972(8) 0.0316(2) Uani 1 1 d .
Mo3 Mo 1.08285(7) 0.51924(5) 0.60749(8) 0.0305(2) Uani 1 1 d .
Mo4 Mo 0.87896(7) 0.27811(5) 0.46636(8) 0.0280(2) Uani 1 1 d .
Mo5 Mo 1.07513(8) 0.36889(5) 0.35685(9) 0.0337(3) Uani 1 1 d .
Mo6 Mo 1.05180(7) 0.52717(5) 0.34326(8) 0.0309(2) Uani 1 1 d .
Mo7 Mo 0.87540(7) 0.60813(5) 0.49141(8) 0.0267(2) Uani 1 1 d .
Mo8 Mo 0.69446(7) 0.52323(4) 0.59058(7) 0.0232(2) Uani 1 1 d .
Mo9 Mo 0.71606(7) 0.35280(5) 0.60483(7) 0.0253(2) Uani 1 1 d .
Mo10 Mo 0.68480(7) 0.36042(5) 0.36094(7) 0.0245(2) Uani 1 1 d .
Mo11 Mo 0.88046(7) 0.43381(6) 0.22508(7) 0.0299(2) Uani 1 1 d .
Mo12 Mo 0.70249(7) 0.53132(5) 0.34653(7) 0.0233(2) Uani 1 1 d .
O1 O 0.8922(6) 0.6853(5) 0.4904(7) 0.039(2) Uani 1 1 d .
O2 O 1.1708(7) 0.5667(5) 0.6514(7) 0.042(2) Uani 1 1 d .
O3 O 1.1358(6) 0.5755(5) 0.2998(7) 0.038(2) Uani 1 1 d .
O4 O 0.9734(6) 0.5777(4) 0.5744(7) 0.033(2) Uani 1 1 d .
O5 O 0.9587(6) 0.5799(4) 0.3876(6) 0.0275(18) Uani 1 1 d .
O6 O 1.0977(6) 0.5195(4) 0.4810(6) 0.0301(18) Uani 1 1 d .
O7 O 0.7722(6) 0.6003(4) 0.5733(6) 0.0275(18) Uani 1 1 d .
O8 O 1.0064(6) 0.5077(4) 0.7232(6) 0.0320(19) Uani 1 1 d .
O9 O 1.1396(5) 0.4415(5) 0.6313(6) 0.0352(18) Uani 1 1 d .
O10 O 1.1266(6) 0.4468(5) 0.3354(6) 0.0371(19) Uani 1 1 d .
O11 O 0.9798(6) 0.5035(4) 0.2339(7) 0.039(2) Uani 1 1 d .
O12 O 0.7696(6) 0.6024(4) 0.3830(6) 0.0292(18) Uani 1 1 d .
O13 O 0.6105(6) 0.5527(4) 0.6609(6) 0.0314(19) Uani 1 1 d .
O14 O 0.8862(7) 0.4530(4) 0.8509(6) 0.038(2) Uani 1 1 d .
O15 O 1.1568(7) 0.3132(4) 0.6680(8) 0.042(2) Uani 1 1 d .
O16 O 1.1603(7) 0.3222(5) 0.3128(8) 0.046(3) Uani 1 1 d .
O17 O 0.8591(7) 0.4315(4) 0.1053(5) 0.037(2) Uani 1 1 d .
O18 O 0.6106(6) 0.5593(4) 0.2738(6) 0.035(2) Uani 1 1 d .
O19 O 0.6381(6) 0.5373(4) 0.4684(6) 0.0312(19) Uani 1 1 d .
O20 O 0.8068(6) 0.5043(4) 0.6821(6) 0.0285(18) Uani 1 1 d .
O21 O 1.0059(7) 0.3845(4) 0.7280(7) 0.038(2) Uani 1 1 d .
O22 O 1.1038(6) 0.3692(4) 0.4859(6) 0.0322(19) Uani 1 1 d .
O23 O 0.9883(6) 0.3805(4) 0.2394(7) 0.036(2) Uani 1 1 d .
O24 O 0.7920(6) 0.5018(4) 0.2657(6) 0.0287(19) Uani 1 1 d .
O25 O 0.6698(5) 0.4389(4) 0.5919(6) 0.0301(17) Uani 1 1 d .
O26 O 0.8137(6) 0.3839(4) 0.6885(6) 0.032(2) Uani 1 1 d .
O27 O 0.9702(6) 0.3073(4) 0.5723(6) 0.0312(19) Uani 1 1 d .
O28 O 0.9697(6) 0.3089(4) 0.3867(7) 0.0312(19) Uani 1 1 d .
O29 O 0.7888(6) 0.3807(4) 0.2730(6) 0.0281(18) Uani 1 1 d .
O30 O 0.6595(5) 0.4441(4) 0.3602(5) 0.0266(15) Uani 1 1 d .
O31 O 0.6388(6) 0.3440(4) 0.4796(6) 0.0272(17) Uani 1 1 d .
O32 O 0.7829(6) 0.2828(4) 0.5709(6) 0.0301(19) Uani 1 1 d .
O33 O 0.7690(6) 0.2856(4) 0.3820(7) 0.034(2) Uani 1 1 d .
O34 O 0.6348(6) 0.3232(4) 0.6786(7) 0.033(2) Uani 1 1 d .
O35 O 0.5958(7) 0.3302(4) 0.2850(7) 0.038(2) Uani 1 1 d .
O36 O 0.8957(7) 0.2007(4) 0.4660(7) 0.039(2) Uani 1 1 d .
O37 O 0.9538(5) 0.4447(4) 0.5704(5) 0.0243(15) Uani 1 1 d .
O38 O 0.8192(6) 0.5008(3) 0.4763(6) 0.0263(18) Uani 1 1 d .
O39 O 0.9448(5) 0.4426(5) 0.3903(5) 0.0297(17) Uani 1 1 d .
O40 O 0.8217(5) 0.3848(3) 0.4782(5) 0.0215(16) Uani 1 1 d .
O41 O -0.1043(7) 0.2250(5) 1.0860(7) 0.042(2) Uani 1 1 d .
O42 O 0.0665(8) 0.1897(5) 1.1918(7) 0.053(3) Uani 1 1 d .
O43 O 0.2558(8) 0.1977(6) 1.1201(8) 0.058(3) Uani 1 1 d .
O44 O 0.3082(11) 0.3278(7) 1.1169(9) 0.078(4) Uani 1 1 d .
O45 O 0.3748(12) 0.4436(9) 1.0470(8) 0.095(5) Uani 1 1 d .
O46 O 0.3621(7) 0.4640(5) 0.8646(7) 0.046(2) Uani 1 1 d .
O47 O 0.3713(9) 0.3398(5) 0.8081(10) 0.068(3) Uani 1 1 d .
O48 O 0.3007(7) 0.2185(4) 0.8763(7) 0.043(2) Uani 1 1 d .
O49 O 0.0854(7) 0.2082(4) 0.8330(7) 0.044(2) Uani 1 1 d .
O50 O -0.0946(7) 0.2388(4) 0.9064(6) 0.039(2) Uani 1 1 d .
N1 N 0.0952(9) 0.2499(6) 1.0146(8) 0.043(3) Uani 1 1 d .
H1A H 0.1392 0.2236 0.9991 0.051 Uiso 1 1 calc R
H1B H 0.0449 0.2375 1.0438 0.051 Uiso 1 1 calc R
N2 N 0.2012(9) 0.3905(6) 0.9216(12) 0.061(4) Uani 1 1 d .
H2A H 0.2531 0.4001 0.8926 0.073 Uiso 1 1 calc R
N3 N 0.4102(8) 0.6365(5) 0.4656(10) 0.044(3) Uani 1 1 d .
N4 N 1.046(2) 0.0902(13) 0.9865(16) 0.119(9) Uani 1 1 d .
C1 C -0.1661(8) 0.2725(6) 0.9480(9) 0.030(3) Uani 1 1 d .
C2 C -0.2311(11) 0.3125(6) 0.8967(10) 0.042(3) Uani 1 1 d .
H2 H -0.2241 0.3203 0.8322 0.051 Uiso 1 1 calc R
C3 C -0.3079(12) 0.3409(7) 0.9457(12) 0.051(4) Uani 1 1 d .
H3 H -0.3536 0.3664 0.9128 0.062 Uiso 1 1 calc R
C4 C -0.3145(12) 0.3306(7) 1.0420(12) 0.051(4) Uani 1 1 d .
H4 H -0.3632 0.3503 1.0748 0.061 Uiso 1 1 calc R
C5 C -0.2504(11) 0.2919(7) 1.0887(10) 0.044(3) Uani 1 1 d .
H5 H -0.2582 0.2839 1.1530 0.053 Uiso 1 1 calc R
C6 C -0.1734(9) 0.2634(5) 1.0452(9) 0.032(3) Uani 1 1 d .
C7 C -0.1023(12) 0.2197(8) 1.1882(10) 0.050(4) Uani 1 1 d .
H7A H -0.1668 0.2079 1.2084 0.060 Uiso 1 1 calc R
H7B H -0.0838 0.2590 1.2180 0.060 Uiso 1 1 calc R
C8 C -0.0278(11) 0.1710(8) 1.2157(10) 0.046(4) Uani 1 1 d .
H8A H -0.0276 0.1634 1.2839 0.056 Uiso 1 1 calc R
H8B H -0.0454 0.1325 1.1829 0.056 Uiso 1 1 calc R
C9 C 0.1422(13) 0.1443(8) 1.2092(12) 0.058(4) Uani 1 1 d .
H9A H 0.1319 0.1231 1.2689 0.070 Uiso 1 1 calc R
H9B H 0.1377 0.1136 1.1585 0.070 Uiso 1 1 calc R
C10 C 0.2388(13) 0.1714(8) 1.2141(11) 0.057(4) Uani 1 1 d .
H10A H 0.2881 0.1401 1.2310 0.069 Uiso 1 1 calc R
H10B H 0.2432 0.2038 1.2623 0.069 Uiso 1 1 calc R
C11 C 0.3532(15) 0.2188(13) 1.1136(17) 0.089(7) Uani 1 1 d U
H11A H 0.3669 0.2221 1.0467 0.107 Uiso 1 1 calc R
H11B H 0.3981 0.1883 1.1427 0.107 Uiso 1 1 calc R
C12 C 0.3746(17) 0.2831(13) 1.1627(16) 0.100(8) Uani 1 1 d U
H12A H 0.3638 0.2806 1.2303 0.121 Uiso 1 1 calc R
H12B H 0.4425 0.2953 1.1555 0.121 Uiso 1 1 calc R
C13 C 0.310(3) 0.3839(12) 1.1645(17) 0.140(15) Uani 1 1 d .
H13A H 0.2469 0.4039 1.1513 0.168 Uiso 1 1 calc R
H13B H 0.3162 0.3751 1.2325 0.168 Uiso 1 1 calc R
C14 C 0.383(3) 0.4265(13) 1.1452(14) 0.142(15) Uani 1 1 d .
H14A H 0.4477 0.4085 1.1605 0.171 Uiso 1 1 calc R
H14B H 0.3766 0.4632 1.1846 0.171 Uiso 1 1 calc R
C15 C 0.4594(14) 0.4669(8) 1.0115(12) 0.059(4) Uani 1 1 d .
C16 C 0.549(2) 0.4854(10) 1.0650(17) 0.103(10) Uani 1 1 d .
H16 H 0.5539 0.4812 1.1312 0.123 Uiso 1 1 calc R
C17 C 0.6229(19) 0.5080(10) 1.021(3) 0.099(9) Uani 1 1 d .
H17 H 0.6800 0.5184 1.0576 0.119 Uiso 1 1 calc R
C18 C 0.6214(14) 0.5170(10) 0.926(3) 0.096(9) Uani 1 1 d .
H18 H 0.6756 0.5325 0.8966 0.116 Uiso 1 1 calc R
C19 C 0.5327(12) 0.5015(8) 0.8753(12) 0.056(4) Uani 1 1 d .
H19 H 0.5292 0.5070 0.8094 0.067 Uiso 1 1 calc R
C20 C 0.4517(10) 0.4792(6) 0.9159(11) 0.042(3) Uani 1 1 d .
C21 C 0.3648(12) 0.4473(8) 0.7682(10) 0.054(4) Uani 1 1 d .
H21A H 0.3971 0.4798 0.7338 0.065 Uiso 1 1 calc R
H21B H 0.2979 0.4430 0.7405 0.065 Uiso 1 1 calc R
C22 C 0.4206(15) 0.3858(9) 0.7577(14) 0.070(5) Uani 1 1 d .
H22A H 0.4216 0.3746 0.6907 0.084 Uiso 1 1 calc R
H22B H 0.4881 0.3900 0.7836 0.084 Uiso 1 1 calc R
C23 C 0.4227(13) 0.2852(9) 0.816(2) 0.086(7) Uani 1 1 d .
H23A H 0.4528 0.2812 0.8799 0.103 Uiso 1 1 calc R
H23B H 0.4750 0.2855 0.7715 0.103 Uiso 1 1 calc R
C24 C 0.3539(13) 0.2288(8) 0.7936(15) 0.061(5) Uani 1 1 d .
H24A H 0.3088 0.2376 0.7389 0.073 Uiso 1 1 calc R
H24B H 0.3925 0.1924 0.7794 0.073 Uiso 1 1 calc R
C25 C 0.2425(12) 0.1618(7) 0.8678(13) 0.054(4) Uani 1 1 d .
H25A H 0.2194 0.1514 0.9299 0.065 Uiso 1 1 calc R
H25B H 0.2846 0.1282 0.8486 0.065 Uiso 1 1 calc R
C26 C 0.1563(11) 0.1663(7) 0.7981(11) 0.050(4) Uani 1 1 d .
H26A H 0.1775 0.1810 0.7373 0.060 Uiso 1 1 calc R
H26B H 0.1267 0.1257 0.7883 0.060 Uiso 1 1 calc R
C27 C -0.0043(12) 0.2056(8) 0.7722(10) 0.051(4) Uani 1 1 d .
H27A H -0.0316 0.1639 0.7722 0.062 Uiso 1 1 calc R
H27B H 0.0093 0.2164 0.7072 0.062 Uiso 1 1 calc R
C28 C -0.0773(11) 0.2514(7) 0.8108(10) 0.042(3) Uani 1 1 d .
H28A H -0.0516 0.2932 0.8057 0.050 Uiso 1 1 calc R
H28B H -0.1392 0.2491 0.7724 0.050 Uiso 1 1 calc R
C29 C 0.1061(10) 0.3157(6) 0.9912(9) 0.033(3) Uani 1 1 d .
C30 C 0.1860(10) 0.3307(7) 0.9461(10) 0.040(3) Uani 1 1 d .
H30 H 0.2312 0.3003 0.9314 0.048 Uiso 1 1 calc R
C31 C 0.1354(14) 0.4356(8) 0.9422(15) 0.074(5) Uani 1 1 d .
H31 H 0.1462 0.4763 0.9230 0.089 Uiso 1 1 calc R
C32 C 0.0542(10) 0.4218(7) 0.9904(12) 0.049(4) Uani 1 1 d .
H32 H 0.0106 0.4529 1.0062 0.059 Uiso 1 1 calc R
C33 C 0.0377(10) 0.3612(7) 1.0153(10) 0.042(3) Uani 1 1 d .
H33 H -0.0178 0.3504 1.0476 0.051 Uiso 1 1 calc R
C34 C 0.3497(9) 0.6563(6) 0.3764(11) 0.040(3) Uani 1 1 d .
H34A H 0.3429 0.7011 0.3774 0.048 Uiso 1 1 calc R
H34B H 0.2840 0.6387 0.3789 0.048 Uiso 1 1 calc R
C35 C 0.3909(10) 0.6376(7) 0.2810(11) 0.046(3) Uani 1 1 d .
H35A H 0.4615 0.6451 0.2836 0.055 Uiso 1 1 calc R
H35B H 0.3799 0.5936 0.2699 0.055 Uiso 1 1 calc R
C36 C 0.3426(13) 0.6734(8) 0.2022(12) 0.058(4) Uani 1 1 d .
H36A H 0.3576 0.7171 0.2114 0.069 Uiso 1 1 calc R
H36B H 0.2716 0.6684 0.2032 0.069 Uiso 1 1 calc R
C37 C 0.3767(17) 0.6524(14) 0.1030(14) 0.091(8) Uani 1 1 d .
H37A H 0.4464 0.6445 0.1079 0.137 Uiso 1 1 calc R
H37B H 0.3624 0.6845 0.0568 0.137 Uiso 1 1 calc R
H37C H 0.3423 0.6152 0.0833 0.137 Uiso 1 1 calc R
C38 C 0.5137(9) 0.6629(7) 0.4662(12) 0.046(4) Uani 1 1 d .
H38A H 0.5479 0.6520 0.5266 0.055 Uiso 1 1 calc R
H38B H 0.5479 0.6424 0.4162 0.055 Uiso 1 1 calc R
C39 C 0.5231(14) 0.7300(8) 0.453(2) 0.085(7) Uani 1 1 d .
H39A H 0.4879 0.7516 0.5012 0.102 Uiso 1 1 calc R
H39B H 0.4935 0.7416 0.3907 0.102 Uiso 1 1 calc R
C40 C 0.6374(17) 0.7506(10) 0.4607(16) 0.075(6) Uani 1 1 d .
H40A H 0.6779 0.7212 0.4282 0.090 Uiso 1 1 calc R
H40B H 0.6458 0.7916 0.4336 0.090 Uiso 1 1 calc R
C41 C 0.661(2) 0.7506(10) 0.5585(16) 0.105(9) Uani 1 1 d .
H41A H 0.6052 0.7647 0.5915 0.157 Uiso 1 1 calc R
H41B H 0.7160 0.7778 0.5726 0.157 Uiso 1 1 calc R
H41C H 0.6781 0.7093 0.5791 0.157 Uiso 1 1 calc R
C42 C 0.3558(10) 0.6567(8) 0.5460(12) 0.051(4) Uani 1 1 d .
H42A H 0.2878 0.6435 0.5350 0.062 Uiso 1 1 calc R
H42B H 0.3560 0.7017 0.5471 0.062 Uiso 1 1 calc R
C43 C 0.3944(11) 0.6330(8) 0.6469(13) 0.057(4) Uani 1 1 d .
H43A H 0.3821 0.5888 0.6512 0.069 Uiso 1 1 calc R
H43B H 0.4652 0.6395 0.6545 0.069 Uiso 1 1 calc R
C44 C 0.3469(13) 0.6649(7) 0.7251(12) 0.055(4) Uani 1 1 d .
H44A H 0.2762 0.6658 0.7097 0.066 Uiso 1 1 calc R
H44B H 0.3699 0.7075 0.7279 0.066 Uiso 1 1 calc R
C45 C 0.3653(19) 0.6359(10) 0.8229(15) 0.080(6) Uani 1 1 d .
H45A H 0.4279 0.6151 0.8261 0.120 Uiso 1 1 calc R
H45B H 0.3140 0.6066 0.8338 0.120 Uiso 1 1 calc R
H45C H 0.3657 0.6678 0.8708 0.120 Uiso 1 1 calc R
C46 C 0.4226(9) 0.5658(6) 0.4651(11) 0.038(3) Uani 1 1 d .
H46A H 0.4601 0.5546 0.4108 0.045 Uiso 1 1 calc R
H46B H 0.4616 0.5539 0.5224 0.045 Uiso 1 1 calc R
C47 C 0.3287(10) 0.5281(8) 0.4602(15) 0.063(5) Uani 1 1 d .
H47A H 0.2823 0.5465 0.5021 0.076 Uiso 1 1 calc R
H47B H 0.2990 0.5292 0.3955 0.076 Uiso 1 1 calc R
C48 C 0.3481(13) 0.4609(8) 0.4898(14) 0.064(5) Uani 1 1 d .
H48A H 0.3801 0.4599 0.5535 0.076 Uiso 1 1 calc R
H48B H 0.2859 0.4389 0.4913 0.076 Uiso 1 1 calc R
C49 C 0.4066(19) 0.4322(12) 0.428(3) 0.149(15) Uani 1 1 d .
H49A H 0.3688 0.4013 0.3921 0.224 Uiso 1 1 calc R
H49B H 0.4611 0.4127 0.4626 0.224 Uiso 1 1 calc R
H49C H 0.4309 0.4623 0.3843 0.224 Uiso 1 1 calc R
C50 C 0.860(2) 0.0860(12) 0.9454(19) 0.116(11) Uani 1 1 d .
H50A H 0.8416 0.0432 0.9402 0.175 Uiso 1 1 calc R
H50B H 0.8449 0.1066 0.8857 0.175 Uiso 1 1 calc R
H50C H 0.8253 0.1055 0.9948 0.175 Uiso 1 1 calc R
C51 C 0.966(3) 0.0903(9) 0.9692(16) 0.085(8) Uani 1 1 d .

loop_
_atom_site_aniso_label
_atom_site_aniso_U_11
_atom_site_aniso_U_22
_atom_site_aniso_U_33
_atom_site_aniso_U_23
_atom_site_aniso_U_13
_atom_site_aniso_U_12
P1 0.0098(10) 0.0178(11) 0.0231(11) 0.0024(11) -0.0019(9) 0.0038(10)
Mo1 0.0258(5) 0.0309(6) 0.0262(5) 0.0044(4) -0.0075(4) -0.0018(4)
Mo2 0.0204(5) 0.0295(6) 0.0437(6) 0.0065(5) -0.0092(4) 0.0046(4)
Mo3 0.0185(5) 0.0301(6) 0.0415(6) 0.0053(5) -0.0097(4) -0.0061(4)
Mo4 0.0189(5) 0.0208(5) 0.0442(6) -0.0004(4) -0.0001(4) 0.0029(4)
Mo5 0.0185(5) 0.0368(6) 0.0464(6) 0.0010(5) 0.0071(4) 0.0095(4)
Mo6 0.0175(4) 0.0339(6) 0.0419(6) 0.0074(5) 0.0070(4) -0.0019(4)
Mo7 0.0200(5) 0.0207(5) 0.0389(6) 0.0033(4) -0.0016(4) -0.0019(4)
Mo8 0.0188(4) 0.0241(5) 0.0268(5) 0.0008(4) 0.0021(4) 0.0038(4)
Mo9 0.0199(4) 0.0249(5) 0.0310(5) 0.0039(4) 0.0008(4) -0.0055(4)
Mo10 0.0177(4) 0.0266(5) 0.0287(5) -0.0026(4) -0.0032(4) -0.0016(4)
Mo11 0.0239(5) 0.0401(7) 0.0261(5) -0.0003(5) 0.0044(4) 0.0035(4)
Mo12 0.0166(4) 0.0266(5) 0.0261(5) 0.0028(4) -0.0027(4) 0.0046(4)
O1 0.029(5) 0.034(5) 0.052(6) 0.004(4) -0.003(4) -0.004(4)
O2 0.024(4) 0.049(6) 0.053(6) 0.001(5) -0.017(4) -0.012(4)
O3 0.019(4) 0.047(6) 0.049(6) 0.012(4) 0.006(4) 0.001(4)
O4 0.024(4) 0.034(5) 0.039(5) 0.003(4) -0.001(4) 0.012(4)
O5 0.015(4) 0.030(4) 0.037(5) 0.001(4) 0.001(3) 0.000(3)
O6 0.032(4) 0.026(4) 0.031(4) 0.009(4) -0.010(3) 0.000(4)
O7 0.020(4) 0.023(4) 0.038(5) -0.004(3) -0.009(3) 0.000(3)
O8 0.024(4) 0.037(5) 0.035(5) 0.001(4) -0.002(4) 0.003(4)
O9 0.019(4) 0.035(4) 0.051(5) 0.011(5) -0.006(3) -0.002(4)
O10 0.025(4) 0.036(5) 0.050(5) 0.000(5) 0.002(4) 0.007(4)
O11 0.024(4) 0.041(5) 0.051(6) 0.008(4) -0.005(4) 0.004(4)
O12 0.023(4) 0.029(4) 0.035(5) 0.008(4) -0.001(4) -0.002(3)
O13 0.024(4) 0.042(5) 0.028(4) -0.002(4) 0.005(3) 0.012(4)
O14 0.054(6) 0.033(5) 0.028(4) 0.010(4) -0.006(4) 0.009(4)
O15 0.033(5) 0.029(5) 0.064(6) 0.012(4) -0.009(5) 0.004(4)
O16 0.021(4) 0.051(6) 0.067(7) -0.007(5) 0.010(4) 0.010(4)
O17 0.051(5) 0.040(6) 0.019(4) -0.003(4) 0.002(4) -0.010(4)
O18 0.024(4) 0.045(5) 0.034(5) 0.008(4) -0.011(4) 0.006(4)
O19 0.039(5) 0.035(5) 0.021(4) 0.002(4) 0.010(3) -0.007(4)
O20 0.020(4) 0.032(5) 0.031(4) 0.001(4) -0.010(3) -0.001(3)
O21 0.037(5) 0.031(5) 0.044(5) 0.005(4) -0.007(4) -0.011(4)
O22 0.031(4) 0.021(4) 0.043(5) 0.002(4) -0.014(4) -0.002(3)
O23 0.020(4) 0.043(5) 0.045(5) 0.006(4) 0.010(4) 0.005(4)
O24 0.021(4) 0.027(4) 0.039(5) 0.004(4) 0.010(4) 0.005(3)
O25 0.028(4) 0.019(4) 0.043(4) 0.002(4) -0.005(3) 0.000(4)
O26 0.025(4) 0.023(4) 0.044(5) 0.000(4) -0.016(4) -0.004(3)
O27 0.022(4) 0.031(5) 0.039(5) -0.002(4) -0.011(4) 0.005(3)
O28 0.021(4) 0.029(5) 0.044(5) -0.004(4) 0.006(4) 0.001(3)
O29 0.026(4) 0.032(4) 0.026(4) -0.006(3) 0.000(3) -0.001(3)
O30 0.019(3) 0.028(4) 0.033(4) 0.001(4) -0.002(3) 0.004(4)
O31 0.028(4) 0.031(4) 0.023(4) 0.005(3) 0.003(3) 0.006(3)
O32 0.015(4) 0.033(5) 0.041(5) 0.005(4) -0.003(3) -0.002(3)
O33 0.027(4) 0.028(5) 0.046(5) -0.006(4) -0.001(4) 0.007(4)
O34 0.024(4) 0.033(5) 0.043(5) 0.011(4) -0.002(4) -0.006(4)
O35 0.035(5) 0.034(5) 0.043(5) -0.015(4) -0.015(4) 0.006(4)
O36 0.041(5) 0.023(5) 0.053(6) 0.001(4) -0.001(4) 0.003(4)
O37 0.019(3) 0.028(4) 0.024(4) 0.010(4) -0.007(3) -0.003(3)
O38 0.017(4) 0.018(4) 0.044(5) 0.003(3) 0.002(4) 0.010(3)
O39 0.023(4) 0.036(4) 0.031(4) 0.001(4) 0.015(3) 0.008(4)
O40 0.015(3) 0.021(4) 0.028(4) 0.001(3) 0.002(3) -0.003(3)
O41 0.039(5) 0.048(6) 0.039(5) 0.002(4) 0.002(4) 0.001(4)
O42 0.064(7) 0.053(6) 0.043(6) 0.016(5) -0.002(5) 0.003(5)
O43 0.050(6) 0.069(7) 0.053(6) 0.006(6) -0.010(5) 0.011(6)
O44 0.088(10) 0.087(10) 0.056(7) -0.007(7) -0.020(7) -0.020(8)
O45 0.130(13) 0.111(11) 0.043(6) 0.004(9) 0.007(7) -0.037(12)
O46 0.044(6) 0.048(6) 0.045(6) 0.001(4) 0.001(5) -0.002(4)
O47 0.054(7) 0.048(7) 0.102(10) 0.004(6) 0.022(7) -0.003(5)
O48 0.048(6) 0.036(5) 0.047(6) -0.003(4) 0.010(5) 0.005(4)
O49 0.042(5) 0.039(5) 0.053(6) -0.013(5) 0.008(5) -0.002(4)
O50 0.035(5) 0.040(5) 0.041(5) 0.007(4) -0.003(4) 0.004(4)
N1 0.040(6) 0.040(7) 0.048(7) -0.001(5) 0.007(5) 0.000(5)
N2 0.037(7) 0.055(8) 0.095(11) 0.009(8) 0.034(7) 0.004(6)
N3 0.019(5) 0.034(6) 0.078(9) 0.004(6) 0.008(6) 0.006(5)
N4 0.14(2) 0.13(2) 0.078(14) -0.037(14) -0.003(15) -0.035(18)
C1 0.021(5) 0.030(6) 0.038(7) 0.006(5) -0.009(5) -0.007(5)
C2 0.050(8) 0.037(7) 0.040(7) 0.007(6) -0.003(6) 0.005(6)
C3 0.056(9) 0.040(8) 0.058(9) -0.011(7) -0.011(8) -0.007(7)
C4 0.052(9) 0.041(8) 0.059(10) -0.005(7) 0.001(8) -0.003(7)
C5 0.051(8) 0.054(9) 0.028(7) -0.003(6) 0.009(6) 0.003(7)
C6 0.032(6) 0.025(6) 0.040(7) 0.001(5) 0.001(5) -0.009(5)
C7 0.051(9) 0.062(10) 0.037(8) 0.007(7) 0.012(7) 0.006(8)
C8 0.054(9) 0.060(10) 0.025(6) 0.011(6) -0.001(6) -0.002(7)
C9 0.068(11) 0.054(10) 0.050(9) 0.012(8) -0.021(8) 0.012(8)
C10 0.061(10) 0.064(10) 0.043(8) 0.008(7) -0.019(8) 0.015(8)
C11 0.047(11) 0.131(18) 0.087(15) 0.008(13) -0.014(10) 0.018(12)
C12 0.084(15) 0.136(18) 0.076(14) 0.045(12) -0.039(12) -0.055(15)
C13 0.26(4) 0.096(19) 0.067(14) -0.031(13) 0.04(2) -0.10(2)
C14 0.26(4) 0.12(2) 0.045(11) -0.037(13) 0.020(16) -0.11(3)
C15 0.080(12) 0.049(9) 0.047(9) 0.002(7) -0.012(9) -0.017(8)
C16 0.17(3) 0.061(13) 0.071(14) -0.001(11) -0.053(16) -0.037(16)
C17 0.075(16) 0.040(11) 0.18(3) 0.007(15) -0.035(18) 0.008(10)
C18 0.040(10) 0.050(11) 0.20(3) 0.026(16) 0.006(14) 0.003(8)
C19 0.050(9) 0.065(11) 0.053(9) 0.002(8) 0.010(8) -0.008(8)
C20 0.037(7) 0.034(7) 0.056(9) 0.015(6) -0.006(6) -0.003(6)
C21 0.071(10) 0.047(9) 0.044(8) 0.002(8) -0.003(7) -0.010(9)
C22 0.068(12) 0.075(13) 0.071(12) -0.025(10) 0.027(10) -0.007(10)
C23 0.037(9) 0.059(11) 0.16(2) 0.004(13) 0.022(11) 0.003(8)
C24 0.055(10) 0.047(9) 0.086(13) 0.006(9) 0.040(10) -0.004(8)
C25 0.045(9) 0.042(8) 0.077(11) -0.009(8) 0.008(8) 0.012(7)
C26 0.045(8) 0.051(9) 0.054(9) -0.032(7) 0.017(7) -0.014(7)
C27 0.064(10) 0.058(10) 0.030(7) -0.005(7) -0.009(7) -0.022(8)
C28 0.054(9) 0.037(7) 0.035(7) 0.006(6) 0.002(6) -0.001(6)
C29 0.040(7) 0.024(6) 0.033(6) -0.003(5) -0.006(6) -0.002(5)
C30 0.033(7) 0.052(9) 0.036(7) -0.001(6) 0.019(6) 0.014(6)
C31 0.085(13) 0.028(8) 0.110(15) 0.003(10) 0.017(11) 0.002(9)
C32 0.034(7) 0.041(8) 0.071(10) -0.013(7) -0.005(7) 0.007(6)
C33 0.035(7) 0.051(9) 0.041(7) -0.011(7) 0.013(6) 0.007(6)
C34 0.017(6) 0.027(6) 0.075(10) -0.001(6) 0.011(6) 0.006(5)
C35 0.036(7) 0.043(8) 0.059(9) 0.010(7) 0.004(7) -0.007(6)
C36 0.061(10) 0.059(10) 0.052(9) 0.003(8) -0.003(8) 0.011(8)
C37 0.076(14) 0.15(2) 0.052(11) -0.020(13) 0.005(10) 0.039(15)
C38 0.014(6) 0.058(9) 0.065(9) 0.006(7) 0.000(6) 0.008(6)
C39 0.049(10) 0.042(10) 0.16(2) -0.004(12) -0.008(12) 0.007(8)
C40 0.088(15) 0.056(11) 0.082(14) 0.007(10) 0.007(12) -0.001(10)
C41 0.19(3) 0.052(12) 0.077(15) -0.028(11) 0.014(17) -0.013(15)
C42 0.024(7) 0.059(10) 0.072(11) 0.004(8) 0.006(7) 0.012(6)
C43 0.031(7) 0.060(10) 0.080(12) -0.005(9) 0.000(8) 0.014(7)
C44 0.057(10) 0.041(8) 0.066(10) 0.017(7) -0.005(8) 0.022(7)
C45 0.112(18) 0.060(12) 0.068(13) 0.019(10) 0.002(12) 0.022(12)
C46 0.017(6) 0.040(7) 0.056(8) 0.018(6) -0.003(6) 0.006(5)
C47 0.021(6) 0.056(10) 0.111(14) 0.004(10) -0.003(8) 0.009(7)
C48 0.041(8) 0.064(12) 0.085(13) -0.013(9) -0.003(8) -0.005(8)
C49 0.094(18) 0.061(16) 0.30(4) -0.06(2) 0.05(2) -0.028(14)
C50 0.17(3) 0.080(17) 0.090(18) 0.042(14) -0.034(19) -0.031(18)
C51 0.15(2) 0.040(10) 0.063(13) 0.012(9) -0.010(15) -0.019(13)

loop_
_atom_type_symbol
_atom_type_description
_atom_type_scat_dispersion_real
_atom_type_scat_dispersion_imag
_atom_type_scat_source
C C 0.0033 0.0016 'International Tables Vol C Tables 4.2.6.8 and 6.1.1.4'
N N 0.0061 0.0033 'International Tables Vol C Tables 4.2.6.8 and 6.1.1.4'
O O 0.0106 0.0060 'International Tables Vol C Tables 4.2.6.8 and 6.1.1.4'
P P 0.1023 0.0942 'International Tables Vol C Tables 4.2.6.8 and 6.1.1.4'
Mo Mo -1.6832 0.6857 'International Tables Vol C Tables 4.2.6.8 and 6.1.1.4'
H H 0.0000 0.0000 'International Tables Vol C Tables 4.2.6.8 and 6.1.1.4'

loop_
_geom_angle_atom_site_label_1
_geom_angle_atom_site_label_2
_geom_angle_atom_site_label_3
_geom_angle
O40 P1 O39 108.3(5)
O40 P1 O38 109.8(4)
O39 P1 O38 109.4(5)
O40 P1 O37 109.3(5)
O39 P1 O37 110.9(4)
O38 P1 O37 109.1(5)
O14 Mo1 O20 103.9(4)
O14 Mo1 O8 102.6(4)
O20 Mo1 O8 96.0(4)
O14 Mo1 O26 101.2(4)
O20 Mo1 O26 85.5(3)
O8 Mo1 O26 155.0(4)
O14 Mo1 O21 100.0(4)
O20 Mo1 O21 154.8(4)
O8 Mo1 O21 86.5(3)
O26 Mo1 O21 82.0(3)
O14 Mo1 O37 170.8(4)
O20 Mo1 O37 85.0(3)
O8 Mo1 O37 73.6(3)
O26 Mo1 O37 81.8(3)
O21 Mo1 O37 71.6(3)
O15 Mo2 O27 104.5(4)
O15 Mo2 O21 100.8(5)
O27 Mo2 O21 96.9(4)
O15 Mo2 O22 102.9(5)
O27 Mo2 O22 86.0(4)
O21 Mo2 O22 154.5(4)
O15 Mo2 O9 99.0(4)
O27 Mo2 O9 155.1(3)
O21 Mo2 O9 86.1(4)
O22 Mo2 O9 81.1(3)
O15 Mo2 O37 168.6(4)
O27 Mo2 O37 86.2(3)
O21 Mo2 O37 73.6(3)
O22 Mo2 O37 81.4(3)
O9 Mo2 O37 71.0(3)
O2 Mo3 O6 104.1(5)
O2 Mo3 O9 101.9(4)
O6 Mo3 O9 96.3(4)
O2 Mo3 O4 102.0(5)
O6 Mo3 O4 83.9(4)
O9 Mo3 O4 155.3(4)
O2 Mo3 O8 99.9(5)
O6 Mo3 O8 154.0(4)
O9 Mo3 O8 88.4(4)
O4 Mo3 O8 81.4(4)
O2 Mo3 O37 170.6(4)
O6 Mo3 O37 85.0(3)
O9 Mo3 O37 74.2(3)
O4 Mo3 O37 81.2(3)
O8 Mo3 O37 71.7(3)
O36 Mo4 O28 105.1(4)
O36 Mo4 O33 100.8(4)
O28 Mo4 O33 97.1(4)
O36 Mo4 O27 103.8(4)
O28 Mo4 O27 85.9(4)
O33 Mo4 O27 153.4(4)
O36 Mo4 O32 98.3(4)
O28 Mo4 O32 155.3(4)
O33 Mo4 O32 85.9(4)
O27 Mo4 O32 80.9(3)
O36 Mo4 O40 168.3(4)
O28 Mo4 O40 85.9(3)
O33 Mo4 O40 73.3(3)
O27 Mo4 O40 80.6(3)
O32 Mo4 O40 71.4(3)
O16 Mo5 O22 104.8(5)
O16 Mo5 O10 102.1(5)
O22 Mo5 O10 95.6(4)
O16 Mo5 O28 102.0(4)
O22 Mo5 O28 84.7(4)
O10 Mo5 O28 155.0(3)
O16 Mo5 O23 99.1(5)
O22 Mo5 O23 154.5(4)
O10 Mo5 O23 87.8(4)
O28 Mo5 O23 81.8(4)
O16 Mo5 O39 169.5(4)
O22 Mo5 O39 85.5(3)
O10 Mo5 O39 74.1(3)
O28 Mo5 O39 81.0(3)
O23 Mo5 O39 71.1(3)
O3 Mo6 O11 101.9(5)
O3 Mo6 O5 103.6(4)
O11 Mo6 O5 96.4(4)
O3 Mo6 O6 102.8(4)
O11 Mo6 O6 154.3(4)
O5 Mo6 O6 84.5(4)
O3 Mo6 O10 99.1(4)
O11 Mo6 O10 87.8(4)
O5 Mo6 O10 155.6(4)
O6 Mo6 O10 81.6(4)
O3 Mo6 O39 169.7(4)
O11 Mo6 O39 74.0(4)
O5 Mo6 O39 86.4(3)
O6 Mo6 O39 80.4(3)
O10 Mo6 O39 71.6(3)
O1 Mo7 O4 105.4(4)
O1 Mo7 O7 101.6(4)
O4 Mo7 O7 96.9(4)
O1 Mo7 O5 102.3(4)
O4 Mo7 O5 86.1(4)
O7 Mo7 O5 154.1(3)
O1 Mo7 O12 98.3(4)
O4 Mo7 O12 154.9(4)
O7 Mo7 O12 86.1(3)
O5 Mo7 O12 80.9(3)
O1 Mo7 O38 168.5(4)
O4 Mo7 O38 85.8(4)
O7 Mo7 O38 74.1(3)
O5 Mo7 O38 80.5(3)
O12 Mo7 O38 71.0(3)
O13 Mo8 O25 103.7(4)
O13 Mo8 O19 102.9(4)
O25 Mo8 O19 96.0(4)
O13 Mo8 O20 102.8(4)
O25 Mo8 O20 85.6(3)
O19 Mo8 O20 153.0(4)
O13 Mo8 O7 98.0(4)
O25 Mo8 O7 156.8(3)
O19 Mo8 O7 86.8(4)
O20 Mo8 O7 81.8(3)
O13 Mo8 O38 168.9(4)
O25 Mo8 O38 86.9(3)
O19 Mo8 O38 72.0(3)
O20 Mo8 O38 81.2(3)
O7 Mo8 O38 72.1(3)
O34 Mo9 O26 102.7(4)
O34 Mo9 O32 101.5(4)
O26 Mo9 O32 96.7(4)
O34 Mo9 O25 101.4(4)
O26 Mo9 O25 85.9(3)
O32 Mo9 O25 155.7(4)
O34 Mo9 O31 100.1(4)
O26 Mo9 O31 155.9(4)
O32 Mo9 O31 86.3(4)
O25 Mo9 O31 82.0(3)
O34 Mo9 O40 170.8(4)
O26 Mo9 O40 85.9(3)
O32 Mo9 O40 74.0(3)
O25 Mo9 O40 82.2(3)
O31 Mo9 O40 71.9(3)
O35 Mo10 O30 104.4(4)
O35 Mo10 O31 103.1(5)
O30 Mo10 O31 96.9(3)
O35 Mo10 O29 101.7(4)
O30 Mo10 O29 85.4(3)
O31 Mo10 O29 153.7(3)
O35 Mo10 O33 99.4(4)
O30 Mo10 O33 154.5(3)
O31 Mo10 O33 86.2(4)
O29 Mo10 O33 81.1(4)
O35 Mo10 O40 169.7(4)
O30 Mo10 O40 85.8(3)
O31 Mo10 O40 73.9(3)
O29 Mo10 O40 80.2(3)
O33 Mo10 O40 70.7(3)
O17 Mo11 O29 105.4(4)
O17 Mo11 O23 100.1(4)
O29 Mo11 O23 96.9(4)
O17 Mo11 O24 103.6(4)
O29 Mo11 O24 85.5(3)
O23 Mo11 O24 154.6(4)
O17 Mo11 O11 99.0(4)
O29 Mo11 O11 154.4(4)
O23 Mo11 O11 86.2(3)
O24 Mo11 O11 81.2(4)
O17 Mo11 O39 168.5(4)
O29 Mo11 O39 85.0(3)
O23 Mo11 O39 73.2(4)
O24 Mo11 O39 81.9(3)
O11 Mo11 O39 71.5(3)
O18 Mo12 O24 104.3(4)
O18 Mo12 O12 102.0(4)
O24 Mo12 O12 97.2(4)
O18 Mo12 O19 98.7(4)
O24 Mo12 O19 155.3(4)
O12 Mo12 O19 86.7(4)
O18 Mo12 O30 100.8(4)
O24 Mo12 O30 86.6(3)
O12 Mo12 O30 155.1(3)
O19 Mo12 O30 80.2(3)
O18 Mo12 O38 168.8(4)
O24 Mo12 O38 86.7(3)
O12 Mo12 O38 74.1(3)
O19 Mo12 O38 70.8(3)
O30 Mo12 O38 81.6(3)
Mo7 O4 Mo3 151.7(5)
Mo6 O5 Mo7 150.4(5)
Mo3 O6 Mo6 155.0(5)
Mo7 O7 Mo8 124.8(4)
Mo1 O8 Mo3 125.0(5)
Mo3 O9 Mo2 125.0(4)
Mo5 O10 Mo6 125.1(4)
Mo6 O11 Mo11 125.2(5)
Mo12 O12 Mo7 125.1(4)
Mo8 O19 Mo12 127.5(5)
Mo1 O20 Mo8 152.1(5)
Mo2 O21 Mo1 125.1(5)
Mo5 O22 Mo2 152.7(5)
Mo11 O23 Mo5 126.3(5)
Mo12 O24 Mo11 150.0(5)
Mo8 O25 Mo9 150.8(4)
Mo9 O26 Mo1 150.8(5)
Mo2 O27 Mo4 150.7(5)
Mo4 O28 Mo5 151.5(5)
Mo11 O29 Mo10 152.3(5)
Mo10 O30 Mo12 151.2(4)
Mo10 O31 Mo9 125.8(4)
Mo9 O32 Mo4 125.3(5)
Mo4 O33 Mo10 126.8(5)
P1 O37 Mo3 125.9(4)
P1 O37 Mo1 126.5(4)
Mo3 O37 Mo1 89.7(3)
P1 O37 Mo2 124.0(5)
Mo3 O37 Mo2 89.7(2)
Mo1 O37 Mo2 89.7(2)
P1 O38 Mo12 126.2(5)
P1 O38 Mo7 125.9(4)
Mo12 O38 Mo7 89.7(3)
P1 O38 Mo8 125.0(5)
Mo12 O38 Mo8 89.5(2)
Mo7 O38 Mo8 88.9(3)
P1 O39 Mo11 126.8(4)
P1 O39 Mo5 126.2(5)
Mo11 O39 Mo5 89.4(3)
P1 O39 Mo6 124.4(5)
Mo11 O39 Mo6 89.2(3)
Mo5 O39 Mo6 89.1(2)
P1 O40 Mo4 126.7(4)
P1 O40 Mo9 125.8(4)
Mo4 O40 Mo9 89.2(2)
P1 O40 Mo10 125.6(4)
Mo4 O40 Mo10 89.1(2)
Mo9 O40 Mo10 88.4(2)
C6 O41 C7 116.2(11)
C8 O42 C9 114.8(12)
C11 O43 C10 112.6(13)
C13 O44 C12 112(2)
C15 O45 C14 115.2(18)
C20 O46 C21 118.6(12)
C23 O47 C22 112.9(14)
C24 O48 C25 111.4(12)
C26 O49 C27 109.6(11)
C1 O50 C28 117.9(10)
C30 N2 C31 120.9(13)
C42 N3 C46 111.3(12)
C42 N3 C34 106.4(10)
C46 N3 C34 109.2(11)
C42 N3 C38 113.5(12)
C46 N3 C38 105.7(10)
C34 N3 C38 110.8(11)
O50 C1 C2 123.2(12)
O50 C1 C6 116.0(10)
C2 C1 C6 120.8(12)
C1 C2 C3 118.3(13)
C4 C3 C2 119.9(15)
C5 C4 C3 119.9(15)
C4 C5 C6 122.9(14)
O41 C6 C5 127.4(12)
O41 C6 C1 114.4(11)
C5 C6 C1 118.1(12)
O41 C7 C8 106.6(12)
O42 C8 C7 110.5(13)
C10 C9 O42 111.9(14)
C9 C10 O43 108.0(12)
O43 C11 C12 114.1(19)
O44 C12 C11 107.5(15)
C14 C13 O44 119(3)
C13 C14 O45 110(2)
C20 C15 O45 114.3(14)
C20 C15 C16 117.9(19)
O45 C15 C16 127.4(19)
C17 C16 C15 120(2)
C16 C17 C18 124(2)
C17 C18 C19 116(2)
C20 C19 C18 124.1(19)
C19 C20 C15 117.7(15)
C19 C20 O46 124.2(14)
C15 C20 O46 117.9(13)
O46 C21 C22 110.8(14)
O47 C22 C21 107.9(14)
O47 C23 C24 111.1(15)
O48 C24 C23 106.7(16)
O48 C25 C26 113.7(13)
O49 C26 C25 109.8(11)
O49 C27 C28 108.0(11)
O50 C28 C27 111.3(11)
C30 C29 C33 121.0(13)
C30 C29 N1 116.0(12)
C33 C29 N1 122.9(13)
N2 C30 C29 119.7(12)
N2 C31 C32 120.7(16)
C31 C32 C33 118.9(14)
C32 C33 C29 118.7(13)
N3 C34 C35 116.0(10)
C36 C35 C34 110.3(13)
C35 C36 C37 112.0(16)
C39 C38 N3 117.2(12)
C38 C39 C40 110.7(15)
C41 C40 C39 103(2)
N3 C42 C43 116.6(12)
C44 C43 C42 112.5(12)
C43 C44 C45 115.2(14)
C47 C46 N3 116.2(11)
C48 C47 C46 111.4(12)
C49 C48 C47 111(2)
N4 C51 C50 176(3)

loop_
_geom_bond_atom_site_label_1
_geom_bond_atom_site_label_2
_geom_bond_distance
P1 O40 1.528(8)
P1 O39 1.519(7)
P1 O38 1.527(8)
P1 O37 1.541(7)
Mo1 O14 1.683(9)
Mo1 O20 1.832(8)
Mo1 O8 1.848(9)
Mo1 O26 1.989(8)
Mo1 O21 2.025(10)
Mo1 O37 2.424(7)
Mo2 O15 1.692(9)
Mo2 O27 1.842(8)
Mo2 O21 1.851(10)
Mo2 O22 1.977(9)
Mo2 O9 2.004(10)
Mo2 O37 2.455(8)
Mo3 O2 1.661(9)
Mo3 O6 1.797(8)
Mo3 O9 1.864(10)
Mo3 O4 1.981(8)
Mo3 O8 1.993(9)
Mo3 O37 2.409(8)
Mo4 O36 1.682(9)
Mo4 O28 1.836(9)
Mo4 O33 1.854(9)
Mo4 O27 1.978(8)
Mo4 O32 2.022(9)
Mo4 O40 2.436(8)
Mo5 O16 1.678(9)
Mo5 O22 1.827(9)
Mo5 O10 1.850(10)
Mo5 O28 1.991(9)
Mo5 O23 1.983(9)
Mo5 O39 2.443(8)
Mo6 O3 1.685(9)
Mo6 O11 1.839(10)
Mo6 O5 1.835(8)
Mo6 O6 2.000(8)
Mo6 O10 2.013(9)
Mo6 O39 2.445(9)
Mo7 O1 1.678(10)
Mo7 O4 1.835(8)
Mo7 O7 1.872(9)
Mo7 O5 1.991(8)
Mo7 O12 2.030(8)
Mo7 O38 2.439(8)
Mo8 O13 1.677(8)
Mo8 O25 1.847(9)
Mo8 O19 1.858(8)
Mo8 O20 1.976(8)
Mo8 O7 1.990(8)
Mo8 O38 2.449(8)
Mo9 O34 1.682(9)
Mo9 O26 1.842(8)
Mo9 O32 1.838(9)
Mo9 O25 1.963(9)
Mo9 O31 1.999(8)
Mo9 O40 2.448(8)
Mo10 O35 1.692(9)
Mo10 O30 1.836(9)
Mo10 O31 1.846(8)
Mo10 O29 1.978(8)
Mo10 O33 1.987(9)
Mo10 O40 2.463(7)
Mo11 O17 1.687(8)
Mo11 O29 1.847(9)
Mo11 O23 1.861(9)
Mo11 O24 1.998(8)
Mo11 O11 2.017(9)
Mo11 O39 2.434(8)
Mo12 O18 1.676(8)
Mo12 O24 1.825(8)
Mo12 O12 1.838(8)
Mo12 O19 1.970(8)
Mo12 O30 1.979(9)
Mo12 O38 2.429(8)
O41 C6 1.351(16)
O41 C7 1.436(16)
O42 C8 1.402(18)
O42 C9 1.429(19)
O43 C11 1.41(2)
O43 C10 1.465(19)
O44 C13 1.38(3)
O44 C12 1.44(3)
O45 C15 1.37(2)
O45 C14 1.42(2)
O46 C20 1.413(17)
O46 C21 1.401(17)
O47 C23 1.37(2)
O47 C22 1.41(2)
O48 C24 1.420(18)
O48 C25 1.457(19)
O49 C26 1.426(17)
O49 C27 1.444(17)
O50 C1 1.371(16)
O50 C28 1.401(16)
N1 C29 1.465(17)
N2 C30 1.35(2)
N2 C31 1.36(2)
N3 C42 1.45(2)
N3 C46 1.534(17)
N3 C34 1.515(19)
N3 C38 1.515(16)
N4 C51 1.10(3)
C1 C2 1.400(18)
C1 C6 1.386(18)
C2 C3 1.42(2)
C3 C4 1.38(2)
C4 C5 1.35(2)
C5 C6 1.385(19)
C7 C8 1.49(2)
C9 C10 1.43(2)
C11 C12 1.56(3)
C13 C14 1.39(3)
C15 C20 1.36(2)
C15 C16 1.45(3)
C16 C17 1.30(4)
C17 C18 1.34(4)
C18 C19 1.40(3)
C19 C20 1.36(2)
C21 C22 1.54(3)
C23 C24 1.55(3)
C25 C26 1.48(2)
C27 C28 1.52(2)
C29 C30 1.327(19)
C29 C33 1.405(18)
C31 C32 1.36(2)
C32 C33 1.37(2)
C34 C35 1.53(2)
C35 C36 1.47(2)
C36 C37 1.56(2)
C38 C39 1.46(2)
C39 C40 1.61(3)
C40 C41 1.39(3)
C42 C43 1.56(2)
C43 C44 1.47(2)
C44 C45 1.51(2)
C46 C47 1.509(19)
C47 C48 1.52(2)
C48 C49 1.36(3)
C50 C51 1.46(4)
